data_1576201
loop_
_publ_author_name
'Schomberg-Sanchez, Isaac S'
'Robinson, William C.'
'Sanderson, Makayla E.'
'Mosquera, Mart&#xed;n A'
'Lemon, Christopher M.'

_publ_section_title
;
 Hangman dipyrrin complexes.
;
_journal_issue 1
_journal_name_full 'Chemical science'
_journal_page_first 602
_journal_page_last 616
_journal_paper_doi 10.1039/d5sc06893b
_journal_volume 17
_journal_year 2026
_chemical_formula_moiety 'C69 H54 Co N9 O6'
_chemical_formula_sum 'C69 H54 Co N9 O6'
_chemical_formula_weight 1164.14
_space_group_crystal_system cubic
_space_group_IT_number 205
_space_group_name_Hall '-P 2ac 2ab 3'
_space_group_name_H-M_alt 'P a -3'
_atom_sites_solution_hydrogens geom
_atom_sites_solution_primary dual
_audit_creation_date 2024-04-02
_audit_creation_method
;FinalCif V117 by Daniel Kratzert, Freiburg 2024,
https://dkratzert.de/finalcif.html
;
_audit_update_record
;
2025-08-27 deposited with the CCDC.	2025-11-03 downloaded from the CCDC.
;
_cell_angle_alpha 90
_cell_angle_beta 90
_cell_angle_gamma 90
_cell_formula_units_Z 8
_cell_length_a 23.5997(4)
_cell_length_b 23.5997(4)
_cell_length_c 23.5997(4)
_cell_measurement_reflns_used 9932
_cell_measurement_temperature 100
_cell_measurement_theta_max 20.798
_cell_measurement_theta_min 2.590
_cell_volume 13143.8(4)
_computing_cell_refinement 'SAINT V8.40B (Bruker, 2016)'
_computing_data_collection 'APEX4 (Bruker-AXS, 2021)'
_computing_data_reduction 'SAINT V8.40B (Bruker, 2016)'
_computing_molecular_graphics 'Olex2 1.5 (Dolomanov et al., 2009)'
_computing_publication_material 'Olex2 1.5 (Dolomanov et al., 2009)'
_computing_structure_refinement 'SHELXL 2019/3 (Sheldrick, 2015)'
_computing_structure_solution 'SHELXT 2018/2 (Sheldrick, 2018)'
_diffrn_ambient_environment N~2~
_diffrn_ambient_temperature 100
_diffrn_detector 'Bruker Photon II'
_diffrn_detector_area_resol_mean 7.39
_diffrn_detector_type 'Charge-Integrating Pixel Array'
_diffrn_measured_fraction_theta_full 0.997
_diffrn_measured_fraction_theta_max 0.997
_diffrn_measurement_device 'Fixed Chi Three-Circle Diffractometer'
_diffrn_measurement_device_type 'Bruker D8 VENTURE Duo'
_diffrn_measurement_method '\w and \f scans'
_diffrn_measurement_specimen_support 'MiTeGen micromount'
_diffrn_radiation_monochromator 'TRIUMPH graphite'
_diffrn_radiation_probe x-ray
_diffrn_radiation_type MoK\a
_diffrn_radiation_wavelength 0.71073
_diffrn_radiation_xray_symbol K-L~3~
_diffrn_reflns_av_R_equivalents 0.0891
_diffrn_reflns_av_unetI/netI 0.0148
_diffrn_reflns_Laue_measured_fraction_full 0.997
_diffrn_reflns_Laue_measured_fraction_max 0.997
_diffrn_reflns_limit_h_max 23
_diffrn_reflns_limit_h_min -23
_diffrn_reflns_limit_k_max 23
_diffrn_reflns_limit_k_min -23
_diffrn_reflns_limit_l_max 23
_diffrn_reflns_limit_l_min -23
_diffrn_reflns_number 121398
_diffrn_reflns_point_group_measured_fraction_full 0.997
_diffrn_reflns_point_group_measured_fraction_max 0.997
_diffrn_reflns_theta_full 20.817
_diffrn_reflns_theta_max 20.817
_diffrn_reflns_theta_min 2.589
_diffrn_source 'sealed tube'
_diffrn_source_type fine-focus
_diffrn_standards_number 0
_exptl_absorpt_coefficient_mu 0.317
_exptl_absorpt_correction_T_max 0.7446
_exptl_absorpt_correction_T_min 0.6206
_exptl_absorpt_correction_type multi-scan
_exptl_absorpt_process_details
;
SADABS-2016/2 (Bruker,2016/2) was used for absorption correction.
wR2(int) was 0.0729 before and 0.0680 after correction.
The Ratio of minimum to maximum transmission is 0.8335.
The \l/2 correction factor is Not present.
;
_exptl_crystal_colour red
_exptl_crystal_colour_primary red
_exptl_crystal_density_diffrn 1.177
_exptl_crystal_description irregular
_exptl_crystal_F_000 4848
_exptl_crystal_size_max 0.21
_exptl_crystal_size_mid 0.18
_exptl_crystal_size_min 0.18
_refine_diff_density_max 0.239
_refine_diff_density_min -0.177
_refine_diff_density_rms 0.043
_refine_ls_extinction_method none
_refine_ls_goodness_of_fit_ref 1.073
_refine_ls_hydrogen_treatment constr
_refine_ls_matrix_type full
_refine_ls_number_parameters 327
_refine_ls_number_reflns 2301
_refine_ls_number_restraints 592
_refine_ls_restrained_S_all 0.977
_refine_ls_R_factor_all 0.0605
_refine_ls_R_factor_gt 0.0500
_refine_ls_shift/su_max 0.001
_refine_ls_shift/su_mean 0.000
_refine_ls_structure_factor_coef Fsqd
_refine_ls_weighting_details 'w=1/[\s^2^(Fo^2^)+(0.0682P)^2^+15.2492P] where P=(Fo^2^+2Fc^2^)/3'
_refine_ls_weighting_scheme calc
_refine_ls_wR_factor_gt 0.1288
_refine_ls_wR_factor_ref 0.1376
_reflns_Friedel_coverage 0.000
_reflns_number_gt 1918
_reflns_number_total 2301
_reflns_threshold_expression 'I > 2\s(I)'
_cod_data_source_file d5sc06893b2.cif
_cod_data_source_block msu_cl8
_cod_depositor_comments
;
The following automatic conversions were performed:

data item '_diffrn_radiation_probe' value 'X-ray' was changed to
'x-ray' in accordance with the
/home/data/users/saulius/crontab/automatic-downloads/rss-feeds/RSC/lib/dictionaries/cif_core.dic
dictionary named 'cif_core.dic' version 2.4.2 last updated on
2011-04-26.

Automatic conversion script
Id: cif_fix_values 8170 2020-07-09 18:12:32Z antanas 

 Adding full bibliography for 1576196--1576201.cif.
;
_cod_original_cell_volume 13143.8(7)
_cod_database_code 1576201
_olex2_refinement_description
;
1. Fixed Uiso
 At 1.2 times of:
  All C(H) groups, All N(H) groups
 At 1.5 times of:
  All C(H,H,H) groups
2. Restrained distances
 N18-C17
 1.4 with sigma of 0.01
 C21-C19
 1.47 with sigma of 0.01
 O20-C19 \\sim O20A-C19A
 with sigma of 0.02
 O27-C23 \\sim O27A-C23A
 with sigma of 0.02
 O27-C28 \\sim O27A-C28A
 with sigma of 0.02
 N18-C17 \\sim N18A-C17A
 with sigma of 0.02
 N18-C19 \\sim N18A-C19A
 with sigma of 0.02
 C7-C12 \\sim C7-C12A
 with sigma of 0.02
 C17-C16 \\sim C17A-C16A
 with sigma of 0.02
 C17-C12 \\sim C17A-C12A
 with sigma of 0.02
 C16-C15 \\sim C16A-C15A
 with sigma of 0.02
 C15-C14 \\sim C15A-C14A
 with sigma of 0.02
 C14-C13 \\sim C14A-C13A
 with sigma of 0.02
 C13-C12 \\sim C13A-C12A
 with sigma of 0.02
 C19-C21 \\sim C19A-C21A
 with sigma of 0.02
 C26-C21 \\sim C26A-C21A
 with sigma of 0.02
 C26-C25 \\sim C26A-C25A
 with sigma of 0.02
 C21-C22 \\sim C21A-C22A
 with sigma of 0.02
 C22-C23 \\sim C22A-C23A
 with sigma of 0.02
 C23-C24 \\sim C23A-C24A
 with sigma of 0.02
 C24-C25 \\sim C24A-C25A
 with sigma of 0.02
 O20-N18 \\sim O20A-N18A
 with sigma of 0.04
 O20-C21 \\sim O20A-C21A
 with sigma of 0.04
 O27-C22 \\sim O27A-C22A
 with sigma of 0.04
 O27-C24 \\sim O27A-C24A
 with sigma of 0.04
 N18-C16 \\sim N18A-C16A
 with sigma of 0.04
 N18-C12 \\sim N18A-C12A
 with sigma of 0.04
 N18-C21 \\sim N18A-C21A
 with sigma of 0.04
 C7-C17 \\sim C7-C17A
 with sigma of 0.04
 C7-C13 \\sim C7-C13A
 with sigma of 0.04
 C17-C15 \\sim C17A-C15A
 with sigma of 0.04
 C17-C13 \\sim C17A-C13A
 with sigma of 0.04
 C17-C19 \\sim C17A-C19A
 with sigma of 0.04
 C16-C14 \\sim C16A-C14A
 with sigma of 0.04
 C16-C12 \\sim C16A-C12A
 with sigma of 0.04
 C15-C13 \\sim C15A-C13A
 with sigma of 0.04
 C14-C12 \\sim C14A-C12A
 with sigma of 0.04
 C19-C26 \\sim C19A-C26A
 with sigma of 0.04
 C19-C22 \\sim C19A-C22A
 with sigma of 0.04
 C26-C22 \\sim C26A-C22A
 with sigma of 0.04
 C26-C24 \\sim C26A-C24A
 with sigma of 0.04
 C21-C23 \\sim C21A-C23A
 with sigma of 0.04
 C21-C25 \\sim C21A-C25A
 with sigma of 0.04
 C22-C24 \\sim C22A-C24A
 with sigma of 0.04
 C23-C25 \\sim C23A-C25A
 with sigma of 0.04
 C23-C28 \\sim C23A-C28A
 with sigma of 0.04
3. Uiso/Uaniso restraints and constraints
C12A \\sim C12 \\sim C13 \\sim C17A \\sim C14 \\sim C16A \\sim C15 \\sim C15A
\\sim C16 \\sim C14A \\sim C17 \\sim C13A: within 2A with sigma of 0.04 and
sigma for terminal atoms of 0.08 within 2A
Uanis(C25A) = Uanis(C26)
Uanis(C15A) = Uanis(C15)
Uanis(C14) = Uanis(C16A)
Uanis(C21A) = Uanis(C25)
Uanis(C22A) = Uanis(C24)
Uanis(C23A) = Uanis(C21)
4. Rigid body (RIGU) restrains
 Co1, O20, O27, N1, N2, N18, C3, C4, C5, C6, C7, C8, C9, C10, C11, C12, C13,
 C14, C15, C16, C17, C16, C15, C14, C13, C12, C19, C26, C21, C22, C23, C24, C25,
  C26, C28
 with sigma for 1-2 distances of 0.004 and sigma for 1-3 distances of 0.004
 O20, O27, N18, C17, C16, C15, C14, C13, C12, C19, C26, C21, C22, C23, C24,
 C25, C28
 with sigma for 1-2 distances of 0.004 and sigma for 1-3 distances of 0.004
 O20A, O27A, N18A, C17A, C16A, C15A, C14A, C13A, C12A, C19A, C26A, C21A, C22A,
 C23A, C24A, C25A, C28A
 with sigma for 1-2 distances of 0.004 and sigma for 1-3 distances of 0.004
 C21A, Co1, N1, N2, C8, C11, C3, C6, C7, C9, C10, C4, C5, C12, C12A, C17, C13,
 C17A, C13A, N18, C16, C14, N18A, C19A, C16A, C14A, C19, C15, C15A, O20A, O20,
 C21, C26A, C22A, C26, C22, C25A, C23A, C25, C23, C24, C24A, O27A, O27, C28A,
 C28
 with sigma for 1-2 distances of 0.004 and sigma for 1-3 distances of 0.004
5. Others
 Sof(C17A)=Sof(C16A)=Sof(H16A)=Sof(C15A)=Sof(H15A)=Sof(C14A)=Sof(H14A)=
 Sof(C13A)=Sof(H13A)=Sof(C12A)=Sof(O20A)=Sof(O27A)=Sof(N18A)=Sof(H18A)=
 Sof(C19A)=Sof(C23A)=Sof(C22A)=Sof(H22A)=Sof(C21A)=Sof(C26A)=Sof(H26A)=
 Sof(C25A)=Sof(H25A)=Sof(C24A)=Sof(H24A)=Sof(C28A)=Sof(H28D)=Sof(H28E)=
 Sof(H28F)=1-FVAR(1)
 Sof(O20)=Sof(O27)=Sof(N18)=Sof(H18)=Sof(C17)=Sof(C16)=Sof(H16)=Sof(C15)=
 Sof(H15)=Sof(C14)=Sof(H14)=Sof(C13)=Sof(H13)=Sof(C12)=Sof(C19)=Sof(C26)=
 Sof(H26)=Sof(C21)=Sof(C22)=Sof(H22)=Sof(C23)=Sof(C24)=Sof(H24)=Sof(C25)=
 Sof(H25)=Sof(C28)=Sof(H28A)=Sof(H28B)=Sof(H28C)=FVAR(1)
6.a Aromatic/amide H refined with riding coordinates:
 N18(H18), C3(H3), C4(H4), C5(H5), C9(H9), C10(H10), C11(H11), C16(H16),
 C15(H15), C14(H14), C13(H13), C26(H26), C22(H22), C24(H24), C25(H25),
 C16A(H16A), C15A(H15A), C14A(H14A), C13A(H13A), N18A(H18A), C22A(H22A),
 C26A(H26A), C25A(H25A), C24A(H24A)
6.b Fitted hexagon refined as free rotating group:
 C17(C16,C15,C14,C13,C12), C26(C21,C22,C23,C24,C25), C17A(C16A,C15A,C14A,C13A,
 C12A), C23A(C22A,C21A,C26A,C25A,C24A)
6.c Idealised Me refined with everything fixed:
 C28A(H28D,H28E,H28F)
6.d Idealised Me refined as rotating group:
 C28(H28A,H28B,H28C)
;
_olex2_submission_special_instructions 'No special instructions were received'
_shelx_shelxl_version_number 2019/3
_smtbx_masks_void_probe_radius 1.2
_smtbx_masks_void_truncation_radius 1.2
_shelx_space_group_comment
;
The symmetry employed for this shelxl refinement is uniquely defined
by the following loop, which should always be used as a source of
symmetry information in preference to the above space-group names.
They are only intended as comments.
;
_shelx_estimated_absorpt_t_min 0.936
_shelx_estimated_absorpt_t_max 0.945
_diffrn_measurement_ambient_temperature_device_make 'Oxford Cryostream 700'

loop_
_space_group_symop_operation_xyz
'x, y, z'
'-x+1/2, -y, z+1/2'
'-x, y+1/2, -z+1/2'
'x+1/2, -y+1/2, -z'
'z, x, y'
'z+1/2, -x+1/2, -y'
'-z+1/2, -x, y+1/2'
'-z, x+1/2, -y+1/2'
'y, z, x'
'-y, z+1/2, -x+1/2'
'y+1/2, -z+1/2, -x'
'-y+1/2, -z, x+1/2'
'-x, -y, -z'
'x-1/2, y, -z-1/2'
'x, -y-1/2, z-1/2'
'-x-1/2, y-1/2, z'
'-z, -x, -y'
'-z-1/2, x-1/2, y'
'z-1/2, x, -y-1/2'
'z, -x-1/2, y-1/2'
'-y, -z, -x'
'y, -z-1/2, x-1/2'
'-y-1/2, z-1/2, x'
'y-1/2, z, -x-1/2'

loop_
_atom_site_label
_atom_site_type_symbol
_atom_site_fract_x
_atom_site_fract_y
_atom_site_fract_z
_atom_site_U_iso_or_equiv
_atom_site_adp_type
_atom_site_occupancy
_atom_site_site_symmetry_order
_atom_site_calc_flag
_atom_site_refinement_flags_posn
_atom_site_refinement_flags_adp
_atom_site_refinement_flags_occupancy
_atom_site_disorder_assembly
_atom_site_disorder_group
Co1 Co 0.90962(2) 0.59038(2) 0.40962(2) 0.0388(3) Uani 1 3 d S T P . .
O20 O 1.10600(19) 0.79009(19) 0.5780(2) 0.1023(15) Uani 0.851(4) 1 d D . P A 1
O27 O 1.1579(2) 0.7045(2) 0.3479(2) 0.1230(18) Uani 0.851(4) 1 d D . P A 1
N1 N 0.91629(12) 0.59831(12) 0.49120(12) 0.0403(8) Uani 1 1 d . . . . .
N2 N 0.92190(13) 0.67068(13) 0.39771(12) 0.0445(8) Uani 1 1 d . . . . .
N18 N 1.03574(18) 0.75292(19) 0.5233(2) 0.0744(14) Uani 0.851(4) 1 d D . P A 1
H18 H 1.029653 0.728188 0.496023 0.089 Uiso 0.851(4) 1 calc R U P A 1
C3 C 0.92582(19) 0.69782(18) 0.34799(18) 0.0614(12) Uani 1 1 d . . . . .
H3 H 0.921222 0.680037 0.312173 0.074 Uiso 1 1 calc R U . . .
C4 C 0.9374(2) 0.75532(18) 0.35515(19) 0.0659(12) Uani 1 1 d . . . . .
H4 H 0.942050 0.782810 0.326113 0.079 Uiso 1 1 calc R U . . .
C5 C 0.94085(18) 0.76412(18) 0.41157(19) 0.0598(11) Uani 1 1 d . . . . .
H5 H 0.948277 0.799332 0.429610 0.072 Uiso 1 1 calc R U . . .
C6 C 0.93138(16) 0.71158(15) 0.43920(16) 0.0462(9) Uani 1 1 d . . . . .
C7 C 0.93038(16) 0.70115(15) 0.49690(17) 0.0475(10) Uani 1 1 d D . . . .
C8 C 0.92241(15) 0.64835(15) 0.52166(16) 0.0436(9) Uani 1 1 d . . . . .
C9 C 0.92135(17) 0.63467(18) 0.58018(16) 0.0513(10) Uani 1 1 d . . . . .
H9 H 0.925044 0.660736 0.610635 0.062 Uiso 1 1 calc R U . . .
C10 C 0.91416(16) 0.57797(18) 0.58505(16) 0.0496(10) Uani 1 1 d . . . . .
H10 H 0.911730 0.556732 0.619157 0.060 Uiso 1 1 calc R U . . .
C11 C 0.91103(14) 0.55685(16) 0.52942(16) 0.0434(9) Uani 1 1 d . . . . .
H11 H 0.905822 0.518023 0.520178 0.052 Uiso 1 1 calc R U . . .
C17 C 0.98684(17) 0.7776(2) 0.5464(3) 0.0690(17) Uani 0.851(4) 1 d DG U P A 1
C16 C 0.98942(18) 0.82528(19) 0.5809(2) 0.091(2) Uani 0.851(4) 1 d DG U P A 1
H16 H 1.024789 0.843204 0.587877 0.109 Uiso 0.851(4) 1 calc R U P A 1
C15 C 0.9403(2) 0.84674(18) 0.6052(2) 0.102(2) Uani 0.851(4) 1 d DG U P A 1
H15 H 0.942017 0.879320 0.628814 0.123 Uiso 0.851(4) 1 calc R U P A 1
C14 C 0.88850(19) 0.8205(2) 0.5951(2) 0.095(2) Uani 0.851(4) 1 d DG U P A 1
H14 H 0.854897 0.835182 0.611683 0.114 Uiso 0.851(4) 1 calc R U P A 1
C13 C 0.88592(17) 0.7728(2) 0.5606(3) 0.073(2) Uani 0.851(4) 1 d DG U P A 1
H13 H 0.850548 0.754929 0.553616 0.088 Uiso 0.851(4) 1 calc R U P A 1
C12 C 0.9351(2) 0.7514(2) 0.5363(3) 0.0589(17) Uani 0.851(4) 1 d DG U P A 1
C19 C 1.0919(2) 0.7617(2) 0.5368(3) 0.0795(17) Uani 0.851(4) 1 d D . P A 1
C26 C 1.1835(2) 0.71478(18) 0.52071(17) 0.094(2) Uani 0.851(4) 1 d DG . P A 1
H26 H 1.190443 0.717336 0.560280 0.113 Uiso 0.851(4) 1 calc R U P A 1
C21 C 1.13332(17) 0.73580(16) 0.49818(18) 0.0777(16) Uani 0.851(4) 1 d DG . P A 1
C22 C 1.12318(15) 0.73206(18) 0.44028(19) 0.0779(18) Uani 0.851(4) 1 d DG . P A 1
H22 H 1.088869 0.746427 0.424890 0.093 Uiso 0.851(4) 1 calc R U P A 1
C23 C 1.1632(2) 0.70732(19) 0.40491(16) 0.0941(19) Uani 0.851(4) 1 d DG . P A 1
C24 C 1.21344(17) 0.68630(18) 0.4274(2) 0.110(2) Uani 0.851(4) 1 d DG . P A 1
H24 H 1.240827 0.669389 0.403254 0.132 Uiso 0.851(4) 1 calc R U P A 1
C25 C 1.22358(15) 0.69004(17) 0.4853(2) 0.107(2) Uani 0.851(4) 1 d DG . P A 1
H25 H 1.257892 0.675674 0.500726 0.128 Uiso 0.851(4) 1 calc R U P A 1
C28 C 1.1084(4) 0.7297(4) 0.3229(3) 0.134(3) Uani 0.851(4) 1 d D . P A 1
H28A H 1.108611 0.722837 0.281965 0.201 Uiso 0.851(4) 1 calc R U P A 1
H28B H 1.108585 0.770564 0.330137 0.201 Uiso 0.851(4) 1 calc R U P A 1
H28C H 1.074357 0.712798 0.339621 0.201 Uiso 0.851(4) 1 calc R U P A 1
C17A C 0.9012(9) 0.7887(12) 0.5521(16) 0.072(7) Uani 0.149(4) 1 d DG U P A 2
C16A C 0.9157(11) 0.8357(11) 0.5845(15) 0.095(2) Uani 0.149(4) 1 d DG U P A 2
H16A H 0.887073 0.861175 0.596952 0.114 Uiso 0.149(4) 1 calc R U P A 2
C15A C 0.9720(12) 0.8456(10) 0.5986(16) 0.102(2) Uani 0.149(4) 1 d DG U P A 2
H15A H 0.981891 0.877709 0.620775 0.123 Uiso 0.149(4) 1 calc R U P A 2
C14A C 1.0139(10) 0.8084(12) 0.5804(17) 0.103(8) Uani 0.149(4) 1 d DG U P A 2
H14A H 1.052366 0.815072 0.590094 0.124 Uiso 0.149(4) 1 calc R U P A 2
C13A C 0.9994(10) 0.7613(13) 0.5480(18) 0.072(7) Uani 0.149(4) 1 d DG U P A 2
H13A H 1.028023 0.735901 0.535589 0.086 Uiso 0.149(4) 1 calc R U P A 2
C12A C 0.9431(11) 0.7515(12) 0.5339(18) 0.061(7) Uani 0.149(4) 1 d DG U P A 2
O20A O 0.7994(15) 0.831(3) 0.597(2) 0.32(4) Uani 0.149(4) 1 d D . P A 2
O27A O 0.5915(10) 0.7739(17) 0.5462(14) 0.143(13) Uani 0.149(4) 1 d D . P A 2
N18A N 0.8458(9) 0.7799(15) 0.5321(15) 0.127(13) Uani 0.149(4) 1 d D . P A 2
H18A H 0.842751 0.759058 0.501328 0.153 Uiso 0.149(4) 1 calc R U P A 2
C19A C 0.7953(9) 0.800(3) 0.5547(16) 0.17(2) Uani 0.149(4) 1 d D . P A 2
C23A C 0.6409(7) 0.7837(12) 0.5197(10) 0.0777(16) Uani 0.149(4) 1 d DG . P A 2
C22A C 0.6905(9) 0.7924(13) 0.5503(9) 0.110(2) Uani 0.149(4) 1 d DG . P A 2
H22A H 0.689016 0.795855 0.590368 0.132 Uiso 0.149(4) 1 calc R U P A 2
C21A C 0.7421(7) 0.7959(11) 0.5223(10) 0.107(2) Uani 0.149(4) 1 d DG . P A 2
C26A C 0.7442(7) 0.7908(10) 0.4636(11) 0.097(7) Uani 0.149(4) 1 d DG . P A 2
H26A H 0.779547 0.793203 0.444453 0.117 Uiso 0.149(4) 1 calc R U P A 2
C25A C 0.6947(10) 0.7821(10) 0.4330(9) 0.094(2) Uani 0.149(4) 1 d DG . P A 2
H25A H 0.696090 0.778628 0.392937 0.113 Uiso 0.149(4) 1 calc R U P A 2
C24A C 0.6430(7) 0.7786(11) 0.4611(10) 0.088(7) Uani 0.149(4) 1 d DG . P A 2
H24A H 0.609095 0.772666 0.440136 0.105 Uiso 0.149(4) 1 calc R U P A 2
C28A C 0.593(3) 0.766(2) 0.6065(16) 0.20(3) Uani 0.149(4) 1 d D . P A 2
H28D H 0.618878 0.735008 0.615809 0.298 Uiso 0.1491 1 calc . U P A 2
H28E H 0.554625 0.756279 0.619977 0.298 Uiso 0.1491 1 calc . U P A 2
H28F H 0.605484 0.800866 0.624847 0.298 Uiso 0.1491 1 calc . U P A 2

loop_
_atom_site_aniso_label
_atom_site_aniso_U_11
_atom_site_aniso_U_22
_atom_site_aniso_U_33
_atom_site_aniso_U_23
_atom_site_aniso_U_13
_atom_site_aniso_U_12
Co1 0.0388(3) 0.0388(3) 0.0388(3) 0.0018(2) -0.0018(2) 0.0018(2)
O20 0.108(3) 0.098(3) 0.101(3) -0.015(3) -0.023(3) -0.036(3)
O27 0.113(4) 0.131(4) 0.125(4) -0.031(3) 0.019(3) -0.011(3)
N1 0.0396(18) 0.0412(18) 0.0400(18) 0.0011(14) 0.0019(14) 0.0009(14)
N2 0.0488(19) 0.0420(19) 0.0426(18) 0.0029(15) 0.0024(15) 0.0019(15)
N18 0.072(3) 0.059(3) 0.092(4) -0.029(3) -0.008(3) -0.014(2)
C3 0.082(3) 0.054(3) 0.048(2) 0.006(2) 0.003(2) 0.003(2)
C4 0.091(3) 0.045(3) 0.062(3) 0.019(2) 0.009(2) 0.001(2)
C5 0.068(3) 0.043(2) 0.068(3) 0.003(2) 0.006(2) 0.001(2)
C6 0.049(2) 0.036(2) 0.053(2) 0.0017(18) 0.0022(19) 0.0042(18)
C7 0.048(2) 0.040(2) 0.054(2) -0.0062(18) -0.0024(19) 0.0098(18)
C8 0.046(2) 0.042(2) 0.044(2) -0.0042(17) -0.0003(18) 0.0098(17)
C9 0.061(3) 0.054(3) 0.039(2) -0.0058(18) -0.0036(19) 0.014(2)
C10 0.048(2) 0.061(3) 0.039(2) 0.0039(19) 0.0034(18) 0.012(2)
C11 0.040(2) 0.045(2) 0.045(2) 0.0034(18) 0.0005(17) 0.0020(17)
C17 0.086(4) 0.040(4) 0.081(4) -0.013(3) -0.012(3) 0.007(3)
C16 0.130(5) 0.046(4) 0.096(5) -0.027(3) -0.025(4) 0.011(3)
C15 0.159(6) 0.063(4) 0.085(4) -0.032(3) -0.023(5) 0.038(4)
C14 0.138(5) 0.070(4) 0.076(4) -0.013(3) 0.005(4) 0.045(4)
C13 0.091(4) 0.058(4) 0.072(4) -0.005(3) -0.002(4) 0.030(3)
C12 0.077(3) 0.044(3) 0.056(4) -0.005(3) -0.007(3) 0.015(3)
C19 0.085(4) 0.059(4) 0.095(4) -0.007(3) -0.018(3) -0.023(3)
C26 0.081(4) 0.064(4) 0.139(5) 0.033(4) -0.018(3) -0.023(3)
C21 0.072(3) 0.042(4) 0.119(4) 0.003(3) -0.010(3) -0.013(3)
C22 0.069(4) 0.063(4) 0.102(4) -0.005(4) -0.002(3) -0.009(4)
C23 0.077(4) 0.082(4) 0.124(5) -0.012(4) 0.002(4) -0.017(3)
C24 0.069(4) 0.086(5) 0.174(6) -0.007(5) 0.008(4) -0.001(3)
C25 0.068(4) 0.077(5) 0.175(6) 0.031(5) -0.007(4) -0.021(3)
C28 0.138(7) 0.169(9) 0.096(6) 0.000(5) -0.009(5) -0.011(6)
C17A 0.105(10) 0.051(12) 0.061(14) 0.002(10) 0.011(11) 0.028(9)
C16A 0.138(5) 0.070(4) 0.076(4) -0.013(3) 0.005(4) 0.045(4)
C15A 0.159(6) 0.063(4) 0.085(4) -0.032(3) -0.023(5) 0.038(4)
C14A 0.128(12) 0.060(14) 0.121(17) -0.040(13) -0.027(13) 0.016(10)
C13A 0.096(11) 0.035(13) 0.086(16) -0.013(12) -0.016(12) 0.011(10)
C12A 0.088(10) 0.040(10) 0.056(13) -0.006(10) 0.002(11) 0.011(9)
O20A 0.15(3) 0.55(9) 0.27(5) -0.29(6) 0.07(3) -0.06(4)
O27A 0.093(12) 0.14(3) 0.19(2) 0.00(2) 0.042(16) 0.012(18)
N18A 0.099(10) 0.14(3) 0.15(3) -0.05(2) 0.006(13) 0.033(13)
C19A 0.087(10) 0.27(6) 0.16(3) -0.10(3) -0.007(13) 0.03(2)
C23A 0.072(3) 0.042(4) 0.119(4) 0.003(3) -0.010(3) -0.013(3)
C22A 0.069(4) 0.086(5) 0.174(6) -0.007(5) 0.008(4) -0.001(3)
C21A 0.068(4) 0.077(5) 0.175(6) 0.031(5) -0.007(4) -0.021(3)
C26A 0.090(12) 0.035(17) 0.166(10) -0.014(16) -0.026(9) -0.001(15)
C25A 0.081(4) 0.064(4) 0.139(5) 0.033(4) -0.018(3) -0.023(3)
C24A 0.098(11) 0.034(17) 0.132(9) 0.027(15) -0.003(9) -0.014(15)
C28A 0.33(8) 0.09(4) 0.18(3) 0.00(3) 0.09(3) -0.01(4)

loop_
_atom_type_symbol
_atom_type_description
_atom_type_scat_dispersion_real
_atom_type_scat_dispersion_imag
_atom_type_scat_source
C C 0.0033 0.0016 'International Tables Vol C Tables 4.2.6.8 and 6.1.1.4'
H H 0.0000 0.0000 'International Tables Vol C Tables 4.2.6.8 and 6.1.1.4'
Co Co 0.3494 0.9721 'International Tables Vol C Tables 4.2.6.8 and 6.1.1.4'
N N 0.0061 0.0033 'International Tables Vol C Tables 4.2.6.8 and 6.1.1.4'
O O 0.0106 0.0060 'International Tables Vol C Tables 4.2.6.8 and 6.1.1.4'

loop_
_geom_angle_atom_site_label_1
_geom_angle_atom_site_label_2
_geom_angle_atom_site_label_3
_geom_angle
_geom_angle_site_symmetry_1
_geom_angle_site_symmetry_3
_geom_angle_publ_flag
N1 Co1 N1 91.33(12) 12_664 6_566 ?
N1 Co1 N1 91.33(12) . 6_566 ?
N1 Co1 N1 91.32(12) . 12_664 ?
N2 Co1 N1 85.24(12) 6_566 12_664 ?
N2 Co1 N1 175.17(12) 12_664 6_566 ?
N2 Co1 N1 85.24(12) 12_664 . ?
N2 Co1 N1 92.15(12) 12_664 12_664 ?
N2 Co1 N1 85.24(12) . 6_566 ?
N2 Co1 N1 175.17(12) 6_566 . ?
N2 Co1 N1 92.15(12) . . ?
N2 Co1 N1 92.15(12) 6_566 6_566 ?
N2 Co1 N1 175.17(12) . 12_664 ?
N2 Co1 N2 91.49(13) 12_664 . ?
N2 Co1 N2 91.49(13) 6_566 . ?
N2 Co1 N2 91.49(13) 6_566 12_664 ?
C23 O27 C28 117.7(5) . . ?
C8 N1 Co1 127.1(2) . . ?
C11 N1 Co1 126.3(2) . . ?
C11 N1 C8 106.4(3) . . ?
C3 N2 Co1 127.2(3) . . ?
C3 N2 C6 105.9(3) . . ?
C6 N2 Co1 126.8(2) . . ?
C17 N18 H18 115.2 . . ?
C19 N18 H18 115.2 . . ?
C19 N18 C17 129.6(4) . . ?
N2 C3 H3 124.1 . . ?
N2 C3 C4 111.9(4) . . ?
C4 C3 H3 124.1 . . ?
C3 C4 H4 126.8 . . ?
C5 C4 C3 106.3(4) . . ?
C5 C4 H4 126.8 . . ?
C4 C5 H5 126.0 . . ?
C4 C5 C6 108.0(4) . . ?
C6 C5 H5 126.0 . . ?
N2 C6 C5 107.9(3) . . ?
C7 C6 N2 124.4(3) . . ?
C7 C6 C5 127.6(4) . . ?
C6 C7 C8 125.1(3) . . ?
C6 C7 C12 117.7(4) . . ?
C6 C7 C12A 115.3(19) . . ?
C8 C7 C12 117.1(4) . . ?
C8 C7 C12A 119.4(19) . . ?
N1 C8 C9 108.0(3) . . ?
C7 C8 N1 124.0(3) . . ?
C7 C8 C9 128.0(4) . . ?
C8 C9 H9 126.0 . . ?
C10 C9 C8 108.0(3) . . ?
C10 C9 H9 126.0 . . ?
C9 C10 H10 126.9 . . ?
C9 C10 C11 106.1(3) . . ?
C11 C10 H10 126.9 . . ?
N1 C11 C10 111.5(3) . . ?
N1 C11 H11 124.3 . . ?
C10 C11 H11 124.3 . . ?
C16 C17 N18 121.9(3) . . ?
C16 C17 C12 120.0 . . ?
C12 C17 N18 118.1(3) . . ?
C17 C16 H16 120.0 . . ?
C17 C16 C15 120.0 . . ?
C15 C16 H16 120.0 . . ?
C16 C15 H15 120.0 . . ?
C14 C15 C16 120.0 . . ?
C14 C15 H15 120.0 . . ?
C15 C14 H14 120.0 . . ?
C15 C14 C13 120.0 . . ?
C13 C14 H14 120.0 . . ?
C14 C13 H13 120.0 . . ?
C12 C13 C14 120.0 . . ?
C12 C13 H13 120.0 . . ?
C17 C12 C7 121.4(3) . . ?
C13 C12 C7 118.6(3) . . ?
C13 C12 C17 120.0 . . ?
O20 C19 N18 121.8(5) . . ?
O20 C19 C21 122.5(5) . . ?
N18 C19 C21 115.7(5) . . ?
C21 C26 H26 120.0 . . ?
C21 C26 C25 120.0 . . ?
C25 C26 H26 120.0 . . ?
C26 C21 C19 118.6(4) . . ?
C26 C21 C22 120.0 . . ?
C22 C21 C19 121.4(4) . . ?
C21 C22 H22 120.0 . . ?
C23 C22 C21 120.0 . . ?
C23 C22 H22 120.0 . . ?
O27 C23 C22 123.6(4) . . ?
O27 C23 C24 116.3(4) . . ?
C22 C23 C24 120.0 . . ?
C23 C24 H24 120.0 . . ?
C23 C24 C25 120.0 . . ?
C25 C24 H24 120.0 . . ?
C26 C25 H25 120.0 . . ?
C24 C25 C26 120.0 . . ?
C24 C25 H25 120.0 . . ?
O27 C28 H28A 109.5 . . ?
O27 C28 H28B 109.5 . . ?
O27 C28 H28C 109.5 . . ?
H28A C28 H28B 109.5 . . ?
H28A C28 H28C 109.5 . . ?
H28B C28 H28C 109.5 . . ?
C16A C17A C12A 120.0 . . ?
C16A C17A N18A 122.1(16) . . ?
C12A C17A N18A 117.6(16) . . ?
C17A C16A H16A 120.0 . . ?
C17A C16A C15A 120.0 . . ?
C15A C16A H16A 120.0 . . ?
C16A C15A H15A 120.0 . . ?
C14A C15A C16A 120.0 . . ?
C14A C15A H15A 120.0 . . ?
C15A C14A H14A 120.0 . . ?
C13A C14A C15A 120.0 . . ?
C13A C14A H14A 120.0 . . ?
C14A C13A H13A 120.0 . . ?
C12A C13A C14A 120.0 . . ?
C12A C13A H13A 120.0 . . ?
C17A C12A C7 122.5(15) . . ?
C13A C12A C7 117.5(15) . . ?
C13A C12A C17A 120.0 . . ?
C23A O27A C28A 118(3) . . ?
C17A N18A H18A 115.9 . . ?
C19A N18A C17A 128(2) . . ?
C19A N18A H18A 115.9 . . ?
O20A C19A N18A 116(2) . . ?
O20A C19A C21A 121(3) . . ?
N18A C19A C21A 121(2) . . ?
O27A C23A C22A 120.9(17) . . ?
O27A C23A C24A 118.6(17) . . ?
C22A C23A C24A 120.0 . . ?
C23A C22A H22A 120.0 . . ?
C23A C22A C21A 120.0 . . ?
C21A C22A H22A 120.0 . . ?
C22A C21A C19A 120.3(17) . . ?
C22A C21A C26A 120.0 . . ?
C26A C21A C19A 119.5(16) . . ?
C21A C26A H26A 120.0 . . ?
C25A C26A C21A 120.0 . . ?
C25A C26A H26A 120.0 . . ?
C26A C25A H25A 120.0 . . ?
C24A C25A C26A 120.0 . . ?
C24A C25A H25A 120.0 . . ?
C23A C24A H24A 120.0 . . ?
C25A C24A C23A 120.0 . . ?
C25A C24A H24A 120.0 . . ?
O27A C28A H28D 109.5 . . ?
O27A C28A H28E 109.5 . . ?
O27A C28A H28F 109.5 . . ?
H28D C28A H28E 109.5 . . ?
H28D C28A H28F 109.5 . . ?
H28E C28A H28F 109.5 . . ?

loop_
_geom_bond_atom_site_label_1
_geom_bond_atom_site_label_2
_geom_bond_distance
_geom_bond_site_symmetry_2
_geom_bond_publ_flag
Co1 N1 1.941(3) . ?
Co1 N1 1.941(3) 6_566 ?
Co1 N1 1.941(3) 12_664 ?
Co1 N2 1.938(3) 6_566 ?
Co1 N2 1.938(3) . ?
Co1 N2 1.938(3) 12_664 ?
O20 C19 1.227(6) . ?
O27 C23 1.353(6) . ?
O27 C28 1.436(9) . ?
N1 C8 1.390(4) . ?
N1 C11 1.337(4) . ?
N2 C3 1.340(5) . ?
N2 C6 1.393(5) . ?
N18 H18 0.8800 . ?
N18 C17 1.404(5) . ?
N18 C19 1.378(7) . ?
C3 H3 0.9500 . ?
C3 C4 1.395(6) . ?
C4 H4 0.9500 . ?
C4 C5 1.350(6) . ?
C5 H5 0.9500 . ?
C5 C6 1.419(5) . ?
C6 C7 1.384(5) . ?
C7 C8 1.389(5) . ?
C7 C12 1.510(5) . ?
C7 C12A 1.505(14) . ?
C8 C9 1.419(5) . ?
C9 H9 0.9500 . ?
C9 C10 1.354(6) . ?
C10 H10 0.9500 . ?
C10 C11 1.406(5) . ?
C11 H11 0.9500 . ?
C17 C16 1.3900 . ?
C17 C12 1.3900 . ?
C16 H16 0.9500 . ?
C16 C15 1.3900 . ?
C15 H15 0.9500 . ?
C15 C14 1.3900 . ?
C14 H14 0.9500 . ?
C14 C13 1.3900 . ?
C13 H13 0.9500 . ?
C13 C12 1.3900 . ?
C19 C21 1.470(6) . ?
C26 H26 0.9500 . ?
C26 C21 1.3900 . ?
C26 C25 1.3900 . ?
C21 C22 1.3900 . ?
C22 H22 0.9500 . ?
C22 C23 1.3900 . ?
C23 C24 1.3900 . ?
C24 H24 0.9500 . ?
C24 C25 1.3900 . ?
C25 H25 0.9500 . ?
C28 H28A 0.9800 . ?
C28 H28B 0.9800 . ?
C28 H28C 0.9800 . ?
C17A C16A 1.3900 . ?
C17A C12A 1.3900 . ?
C17A N18A 1.405(17) . ?
C16A H16A 0.9500 . ?
C16A C15A 1.3900 . ?
C15A H15A 0.9500 . ?
C15A C14A 1.3900 . ?
C14A H14A 0.9500 . ?
C14A C13A 1.3900 . ?
C13A H13A 0.9500 . ?
C13A C12A 1.3900 . ?
O20A C19A 1.24(2) . ?
O27A C23A 1.343(17) . ?
O27A C28A 1.44(2) . ?
N18A H18A 0.8800 . ?
N18A C19A 1.389(19) . ?
C19A C21A 1.474(17) . ?
C23A C22A 1.3900 . ?
C23A C24A 1.3900 . ?
C22A H22A 0.9500 . ?
C22A C21A 1.3900 . ?
C21A C26A 1.3900 . ?
C26A H26A 0.9500 . ?
C26A C25A 1.3900 . ?
C25A H25A 0.9500 . ?
C25A C24A 1.3900 . ?
C24A H24A 0.9500 . ?
C28A H28D 0.9800 . ?
C28A H28E 0.9800 . ?
C28A H28F 0.9800 . ?

loop_
_geom_torsion_atom_site_label_1
_geom_torsion_atom_site_label_2
_geom_torsion_atom_site_label_3
_geom_torsion_atom_site_label_4
_geom_torsion
_geom_torsion_site_symmetry_1
_geom_torsion_site_symmetry_2
_geom_torsion_site_symmetry_3
_geom_torsion_site_symmetry_4
_geom_torsion_publ_flag
Co1 N1 C8 C7 -6.7(5) . . . . ?
Co1 N1 C8 C9 175.7(2) . . . . ?
Co1 N1 C11 C10 -175.6(2) . . . . ?
Co1 N2 C3 C4 -177.2(3) . . . . ?
Co1 N2 C6 C5 177.3(3) . . . . ?
Co1 N2 C6 C7 -3.8(5) . . . . ?
O20 C19 C21 C26 36.4(7) . . . . ?
O20 C19 C21 C22 -143.7(5) . . . . ?
O27 C23 C24 C25 176.9(5) . . . . ?
N1 C8 C9 C10 -0.6(4) . . . . ?
N2 C3 C4 C5 0.0(5) . . . . ?
N2 C6 C7 C8 3.1(6) . . . . ?
N2 C6 C7 C12 -173.4(4) . . . . ?
N2 C6 C7 C12A 178.7(11) . . . . ?
N18 C17 C16 C15 -176.9(6) . . . . ?
N18 C17 C12 C7 -5.8(5) . . . . ?
N18 C17 C12 C13 177.0(6) . . . . ?
N18 C19 C21 C26 -144.9(4) . . . . ?
N18 C19 C21 C22 35.1(6) . . . . ?
C3 N2 C6 C5 0.2(4) . . . . ?
C3 N2 C6 C7 179.2(4) . . . . ?
C3 C4 C5 C6 0.2(5) . . . . ?
C4 C5 C6 N2 -0.2(5) . . . . ?
C4 C5 C6 C7 -179.2(4) . . . . ?
C5 C6 C7 C8 -178.1(4) . . . . ?
C5 C6 C7 C12 5.4(6) . . . . ?
C5 C6 C7 C12A -2.5(12) . . . . ?
C6 N2 C3 C4 -0.1(5) . . . . ?
C6 C7 C8 N1 2.3(6) . . . . ?
C6 C7 C8 C9 179.5(4) . . . . ?
C6 C7 C12 C17 -77.4(5) . . . . ?
C6 C7 C12 C13 99.9(5) . . . . ?
C6 C7 C12A C17A 88(3) . . . . ?
C6 C7 C12A C13A -90(2) . . . . ?
C7 C8 C9 C10 -178.1(4) . . . . ?
C8 N1 C11 C10 -0.7(4) . . . . ?
C8 C7 C12 C17 105.9(5) . . . . ?
C8 C7 C12 C13 -76.8(5) . . . . ?
C8 C7 C12A C17A -96(3) . . . . ?
C8 C7 C12A C13A 86(2) . . . . ?
C8 C9 C10 C11 0.2(4) . . . . ?
C9 C10 C11 N1 0.3(4) . . . . ?
C11 N1 C8 C7 178.4(3) . . . . ?
C11 N1 C8 C9 0.8(4) . . . . ?
C17 N18 C19 O20 8.3(10) . . . . ?
C17 N18 C19 C21 -170.5(5) . . . . ?
C17 C16 C15 C14 0.0 . . . . ?
C16 C17 C12 C7 177.2(6) . . . . ?
C16 C17 C12 C13 0.0 . . . . ?
C16 C15 C14 C13 0.0 . . . . ?
C15 C14 C13 C12 0.0 . . . . ?
C14 C13 C12 C7 -177.3(6) . . . . ?
C14 C13 C12 C17 0.0 . . . . ?
C12 C7 C8 N1 178.8(3) . . . . ?
C12 C7 C8 C9 -4.1(6) . . . . ?
C12 C17 C16 C15 0.0 . . . . ?
C19 N18 C17 C16 13.6(9) . . . . ?
C19 N18 C17 C12 -163.3(5) . . . . ?
C19 C21 C22 C23 -180.0(4) . . . . ?
C26 C21 C22 C23 0.0 . . . . ?
C21 C26 C25 C24 0.0 . . . . ?
C21 C22 C23 O27 -176.7(5) . . . . ?
C21 C22 C23 C24 0.0 . . . . ?
C22 C23 C24 C25 0.0 . . . . ?
C23 C24 C25 C26 0.0 . . . . ?
C25 C26 C21 C19 180.0(4) . . . . ?
C25 C26 C21 C22 0.0 . . . . ?
C28 O27 C23 C22 1.4(8) . . . . ?
C28 O27 C23 C24 -175.4(5) . . . . ?
C17A C16A C15A C14A 0.0 . . . . ?
C17A N18A C19A O20A 2(9) . . . . ?
C17A N18A C19A C21A 168(4) . . . . ?
C16A C17A C12A C7 -178(4) . . . . ?
C16A C17A C12A C13A 0.0 . . . . ?
C16A C17A N18A C19A -25(7) . . . . ?
C16A C15A C14A C13A 0.0 . . . . ?
C15A C14A C13A C12A 0.0 . . . . ?
C14A C13A C12A C7 178(4) . . . . ?
C14A C13A C12A C17A 0.0 . . . . ?
C12A C7 C8 N1 -173.1(12) . . . . ?
C12A C7 C8 C9 4.0(13) . . . . ?
C12A C17A C16A C15A 0.0 . . . . ?
C12A C17A N18A C19A 161(5) . . . . ?
O20A C19A C21A C22A -43(8) . . . . ?
O20A C19A C21A C26A 143(6) . . . . ?
O27A C23A C22A C21A 173(3) . . . . ?
O27A C23A C24A C25A -173(3) . . . . ?
N18A C17A C16A C15A -174(4) . . . . ?
N18A C17A C12A C7 -4(4) . . . . ?
N18A C17A C12A C13A 174(4) . . . . ?
N18A C19A C21A C22A 152(4) . . . . ?
N18A C19A C21A C26A -22(7) . . . . ?
C19A C21A C26A C25A 175(3) . . . . ?
C23A C22A C21A C19A -175(3) . . . . ?
C23A C22A C21A C26A 0.0 . . . . ?
C22A C23A C24A C25A 0.0 . . . . ?
C22A C21A C26A C25A 0.0 . . . . ?
C21A C26A C25A C24A 0.0 . . . . ?
C26A C25A C24A C23A 0.0 . . . . ?
C24A C23A C22A C21A 0.0 . . . . ?
C28A O27A C23A C22A -7(5) . . . . ?
C28A O27A C23A C24A 165(3) . . . . ?

loop_
_smtbx_masks_void_nr
_smtbx_masks_void_average_x
_smtbx_masks_void_average_y
_smtbx_masks_void_average_z
_smtbx_masks_void_volume
_smtbx_masks_void_count_electrons
_smtbx_masks_void_content
1 0.000 0.000 0.500 337.5 86.2 ?
2 0.000 0.500 0.000 337.5 86.2 ?
3 0.227 0.227 0.227 101.2 50.3 ?
4 0.227 0.273 0.727 101.2 49.7 ?
5 0.273 0.727 0.227 101.2 49.7 ?
6 0.273 0.773 0.727 101.2 50.3 ?
7 0.500 0.000 1.000 337.5 86.2 ?
8 0.500 0.500 0.500 337.5 86.2 ?
9 0.727 0.227 0.273 101.2 49.8 ?
10 0.727 0.273 0.773 101.2 50.3 ?
11 0.773 0.727 0.273 101.2 50.4 ?
12 0.773 0.773 0.773 101.2 49.7 ?
